data_7713071
loop_
_publ_author_name
'Ghosh, Kowsik'
'Ovchinnikov, Alexander'
'Baitinger, Michael'
'Krnel, Mitja'
'Burkhardt, Ulrich'
'Grin, Yuri'
'Bobev, Svilen'

_publ_section_title
;
 Lithium metal atoms fill vacancies in the germanium network of a type-I
 clathrate: Synthesis and structural characterization of Ba8Li5Ge41
;
_journal_name_full 'Dalton Transactions'
_journal_paper_doi 10.1039/D3DT01168B
_journal_year 2023
_chemical_formula_moiety 'C22 H34 Al2 N4 O2'
_chemical_formula_sum 'C22 H34 Al2 N4 O2'
_chemical_formula_weight 440.49
_space_group_crystal_system monoclinic
_space_group_IT_number 14
_space_group_name_Hall '-P 2yn'
_space_group_name_H-M_alt 'P 1 21/n 1'
_atom_sites_solution_hydrogens geom
_atom_sites_solution_primary dual
_audit_creation_date 2021-11-26
_audit_creation_method
;
Olex2 1.5
(compiled 2021.11.18 svn.ra9532c28 for OlexSys, GUI svn.r6429)
;
_audit_update_record
;
2022-06-27 deposited with the CCDC.	2023-05-17 downloaded from the CCDC.
;
_cell_angle_alpha 90
_cell_angle_beta 99.758(3)
_cell_angle_gamma 90
_cell_formula_units_Z 2
_cell_length_a 8.7561(7)
_cell_length_b 10.6856(7)
_cell_length_c 12.8516(9)
_cell_measurement_reflns_used 9909
_cell_measurement_temperature 100.0(1)
_cell_measurement_theta_max 27.51
_cell_measurement_theta_min 2.49
_cell_volume 1185.05(15)
_computing_cell_refinement 'SAINT V8.40B (Bruker, 2016)'
_computing_data_collection 'APEX4 (Bruker, 2021)'
_computing_data_reduction 'SAINT V8.40B (Bruker, 2016)'
_computing_molecular_graphics 'Olex2 1.5 (Dolomanov et al., 2009)'
_computing_publication_material 'Olex2 1.5 (Dolomanov et al., 2009)'
_computing_structure_refinement 'SHELXL 2018/3 (Sheldrick, 2015)'
_computing_structure_solution 'SHELXT  (Sheldrick, 2015)'
_diffrn_ambient_temperature 100.0(1)
_diffrn_detector CMOS
_diffrn_detector_area_resol_mean '1024 x 1024'
_diffrn_detector_type 'Photon 100'
_diffrn_measured_fraction_theta_full 0.999
_diffrn_measured_fraction_theta_max 0.999
_diffrn_measurement_device '\k-geometry diffractometer'
_diffrn_measurement_device_type 'Bruker D8 VENTURE'
_diffrn_measurement_method '\f and \w scans''
_diffrn_radiation_collimation '0.6 mm'
_diffrn_radiation_monochromator 'TRIUMPH curved crystal'
_diffrn_radiation_probe x-ray
_diffrn_radiation_type 'Mo K\a~1~'
_diffrn_radiation_wavelength 0.71073
_diffrn_radiation_xray_symbol K-L~3~
_diffrn_reflns_av_R_equivalents 0.0600
_diffrn_reflns_av_unetI/netI 0.0223
_diffrn_reflns_Laue_measured_fraction_full 0.999
_diffrn_reflns_Laue_measured_fraction_max 0.999
_diffrn_reflns_limit_h_max 11
_diffrn_reflns_limit_h_min -11
_diffrn_reflns_limit_k_max 13
_diffrn_reflns_limit_k_min -13
_diffrn_reflns_limit_l_max 16
_diffrn_reflns_limit_l_min -16
_diffrn_reflns_number 35086
_diffrn_reflns_point_group_measured_fraction_full 0.999
_diffrn_reflns_point_group_measured_fraction_max 0.999
_diffrn_reflns_theta_full 25.242
_diffrn_reflns_theta_max 27.549
_diffrn_reflns_theta_min 3.034
_diffrn_source 'X-ray tube'
_diffrn_source_current 30.0
_diffrn_source_power 1.5
_diffrn_source_target Mo
_diffrn_source_type 'Siemens KFF Mo 2K-90C'
_diffrn_source_voltage 50.0
_diffrn_standards_number 0
_exptl_absorpt_coefficient_mu 0.148
_exptl_absorpt_correction_T_max 0.9705
_exptl_absorpt_correction_T_min 0.8943
_exptl_absorpt_correction_type multi-scan
_exptl_absorpt_process_details
;
SADABS-2016/2 (Bruker,2016) was used for absorption correction.
wR2(int) was 0.0636 before and 0.0591 after correction.
The Ratio of minimum to maximum transmission is 0.9215.
The \l/2 correction factor is Not present.
;
_exptl_crystal_colour 'clear light colourless'
_exptl_crystal_colour_lustre clear
_exptl_crystal_colour_modifier light
_exptl_crystal_colour_primary colourless
_exptl_crystal_density_diffrn 1.234
_exptl_crystal_description prism
_exptl_crystal_F_000 472
_exptl_crystal_recrystallization_method 'The material was recrystallised from DCM by slow evaporation'
_exptl_crystal_size_max 0.265
_exptl_crystal_size_mid 0.221
_exptl_crystal_size_min 0.175
_refine_diff_density_max 0.301
_refine_diff_density_min -0.274
_refine_diff_density_rms 0.055
_refine_ls_extinction_method none
_refine_ls_goodness_of_fit_ref 1.063
_refine_ls_hydrogen_treatment constr
_refine_ls_matrix_type full
_refine_ls_number_parameters 140
_refine_ls_number_reflns 2733
_refine_ls_number_restraints 0
_refine_ls_restrained_S_all 1.063
_refine_ls_R_factor_all 0.0464
_refine_ls_R_factor_gt 0.0355
_refine_ls_shift/su_max 0.000
_refine_ls_shift/su_mean 0.000
_refine_ls_structure_factor_coef Fsqd
_refine_ls_weighting_details 'w=1/[\s^2^(Fo^2^)+(0.0390P)^2^+0.8205P] where P=(Fo^2^+2Fc^2^)/3'
_refine_ls_weighting_scheme calc
_refine_ls_wR_factor_gt 0.0859
_refine_ls_wR_factor_ref 0.0915
_reflns_Friedel_coverage 0.000
_reflns_number_gt 2337
_reflns_number_total 2733
_reflns_threshold_expression 'I > 2\s(I)'
_cod_data_source_file d3dt01168b2.cif
_cod_data_source_block compound_1a
_cod_database_code 7713071
_shelx_shelxl_version_number 2018/3
_shelx_space_group_comment
;
The symmetry employed for this shelxl refinement is uniquely defined
by the following loop, which should always be used as a source of
symmetry information in preference to the above space-group names.
They are only intended as comments.
;
_shelx_estimated_absorpt_t_max 0.975
_shelx_estimated_absorpt_t_min 0.962
_olex2_refinement_description
;
1. Fixed Uiso
 At 1.2 times of:
  All C(H) groups
 At 1.5 times of:
  All C(H,H,H) groups
2.a Aromatic/amide H refined with riding coordinates:
 C7(H7), C5(H5), C4(H4), C3(H3), C6(H6)
2.b Idealised Me refined as rotating group:
 C10(H10A,H10B,H10C), C11(H11A,H11B,H11C), C9(H9A,H9B,H9C), C8(H8A,H8B,H8C)
;
_olex2_exptl_crystal_mounting_method 'The crystal was mounted on a MITIGEN holder oil'
_olex2_submission_special_instructions 'No special instructions were received'

loop_
_space_group_symop_operation_xyz
'x, y, z'
'-x+1/2, y+1/2, -z+1/2'
'-x, -y, -z'
'x-1/2, -y-1/2, z-1/2'

loop_
_atom_site_label
_atom_site_type_symbol
_atom_site_fract_x
_atom_site_fract_y
_atom_site_fract_z
_atom_site_U_iso_or_equiv
_atom_site_adp_type
_atom_site_occupancy
_atom_site_site_symmetry_order
_atom_site_calc_flag
_atom_site_refinement_flags_posn
_atom_site_refinement_flags_adp
_atom_site_refinement_flags_occupancy
_atom_site_disorder_assembly
_atom_site_disorder_group
Al1 Al 0.42807(5) 0.36870(4) 0.47133(3) 0.01062(12) Uani 1 1 d . . . . .
O1 O 0.40303(11) 0.50950(9) 0.55062(8) 0.0129(2) Uani 1 1 d . . . . .
N2 N 0.09960(14) 0.14954(12) 0.43313(10) 0.0165(3) Uani 1 1 d . . . . .
N1 N 0.21810(13) 0.31865(11) 0.53081(9) 0.0116(2) Uani 1 1 d . . . . .
C7 C 0.09623(16) 0.25523(13) 0.48676(11) 0.0136(3) Uani 1 1 d . . . . .
H7 H -0.002590 0.287523 0.493791 0.016 Uiso 1 1 calc R U . . .
C2 C 0.29079(16) 0.51442(13) 0.61144(10) 0.0110(3) Uani 1 1 d . . . . .
C1 C 0.18902(16) 0.41237(13) 0.60338(10) 0.0116(3) Uani 1 1 d . . . . .
C5 C 0.06273(17) 0.50506(14) 0.73774(12) 0.0173(3) Uani 1 1 d . . . . .
H5 H -0.014106 0.501589 0.781732 0.021 Uiso 1 1 calc R U . . .
C4 C 0.16096(17) 0.60752(14) 0.74268(11) 0.0159(3) Uani 1 1 d . . . . .
H4 H 0.150343 0.674430 0.789609 0.019 Uiso 1 1 calc R U . . .
C3 C 0.27528(16) 0.61302(13) 0.67920(11) 0.0139(3) Uani 1 1 d . . . . .
H3 H 0.341878 0.683595 0.682327 0.017 Uiso 1 1 calc R U . . .
C6 C 0.07669(17) 0.40715(14) 0.66826(12) 0.0153(3) Uani 1 1 d . . . . .
H6 H 0.009634 0.336856 0.665118 0.018 Uiso 1 1 calc R U . . .
C10 C 0.32956(18) 0.36476(16) 0.32127(11) 0.0202(3) Uani 1 1 d . . . . .
H10A H 0.225058 0.329578 0.315195 0.030 Uiso 1 1 calc R U . . .
H10B H 0.391571 0.312736 0.281421 0.030 Uiso 1 1 calc R U . . .
H10C H 0.323154 0.450005 0.292737 0.030 Uiso 1 1 calc R U . . .
C11 C 0.57674(17) 0.24197(15) 0.53989(13) 0.0197(3) Uani 1 1 d . . . . .
H11A H 0.673542 0.283258 0.571356 0.030 Uiso 1 1 calc R U . . .
H11B H 0.597831 0.181044 0.487122 0.030 Uiso 1 1 calc R U . . .
H11C H 0.532468 0.198852 0.595163 0.030 Uiso 1 1 calc R U . . .
C9 C 0.24285(19) 0.08355(15) 0.42664(14) 0.0245(4) Uani 1 1 d . . . . .
H9A H 0.282550 0.110922 0.363508 0.037 Uiso 1 1 calc R U . . .
H9B H 0.222936 -0.006716 0.422479 0.037 Uiso 1 1 calc R U . . .
H9C H 0.319630 0.101948 0.489571 0.037 Uiso 1 1 calc R U . . .
C8 C -0.04214(19) 0.09703(16) 0.37282(14) 0.0252(4) Uani 1 1 d . . . . .
H8A H -0.131913 0.142867 0.389448 0.038 Uiso 1 1 calc R U . . .
H8B H -0.050486 0.008614 0.391337 0.038 Uiso 1 1 calc R U . . .
H8C H -0.039213 0.104336 0.297169 0.038 Uiso 1 1 calc R U . . .

loop_
_atom_site_aniso_label
_atom_site_aniso_U_11
_atom_site_aniso_U_22
_atom_site_aniso_U_33
_atom_site_aniso_U_23
_atom_site_aniso_U_13
_atom_site_aniso_U_12
Al1 0.0108(2) 0.0110(2) 0.0104(2) -0.00130(15) 0.00279(15) 0.00109(16)
O1 0.0128(5) 0.0134(5) 0.0145(5) -0.0033(4) 0.0077(4) -0.0020(4)
N2 0.0144(6) 0.0136(6) 0.0209(6) -0.0031(5) 0.0011(5) -0.0019(5)
N1 0.0117(5) 0.0110(6) 0.0125(5) -0.0004(4) 0.0028(4) 0.0004(4)
C7 0.0126(6) 0.0125(7) 0.0157(7) 0.0020(5) 0.0027(5) 0.0011(5)
C2 0.0101(6) 0.0135(7) 0.0097(6) 0.0016(5) 0.0029(5) 0.0021(5)
C1 0.0108(6) 0.0124(6) 0.0115(6) 0.0012(5) 0.0016(5) 0.0023(5)
C5 0.0166(7) 0.0204(7) 0.0176(7) 0.0012(6) 0.0103(6) 0.0030(6)
C4 0.0186(7) 0.0161(7) 0.0143(6) -0.0023(5) 0.0066(5) 0.0036(6)
C3 0.0135(7) 0.0130(7) 0.0157(6) -0.0013(5) 0.0037(5) -0.0002(5)
C6 0.0133(7) 0.0160(7) 0.0176(7) 0.0012(6) 0.0053(5) -0.0009(5)
C10 0.0158(7) 0.0322(9) 0.0128(7) -0.0018(6) 0.0032(5) -0.0012(6)
C11 0.0141(7) 0.0204(8) 0.0246(8) 0.0063(6) 0.0036(6) 0.0025(6)
C9 0.0210(8) 0.0167(8) 0.0359(9) -0.0097(7) 0.0055(7) 0.0020(6)
C8 0.0226(8) 0.0187(8) 0.0304(9) -0.0048(7) -0.0065(7) -0.0050(6)

loop_
_atom_type_symbol
_atom_type_description
_atom_type_scat_dispersion_real
_atom_type_scat_dispersion_imag
_atom_type_scat_source
C C 0.0033 0.0016 'International Tables Vol C Tables 4.2.6.8 and 6.1.1.4'
H H 0.0000 0.0000 'International Tables Vol C Tables 4.2.6.8 and 6.1.1.4'
Al Al 0.0645 0.0514 'International Tables Vol C Tables 4.2.6.8 and 6.1.1.4'
N N 0.0061 0.0033 'International Tables Vol C Tables 4.2.6.8 and 6.1.1.4'
O O 0.0106 0.0060 'International Tables Vol C Tables 4.2.6.8 and 6.1.1.4'

loop_
_geom_angle_atom_site_label_1
_geom_angle_atom_site_label_2
_geom_angle_atom_site_label_3
_geom_angle
_geom_angle_site_symmetry_1
_geom_angle_site_symmetry_3
_geom_angle_publ_flag
O1 Al1 O1 73.25(5) . 3_666 ?
O1 Al1 N1 152.62(5) 3_666 . ?
O1 Al1 N1 79.64(4) . . ?
O1 Al1 C10 118.82(6) . . ?
O1 Al1 C11 116.20(6) . . ?
C10 Al1 O1 94.94(6) . 3_666 ?
C10 Al1 N1 94.74(6) . . ?
C10 Al1 C11 124.45(7) . . ?
C11 Al1 O1 93.50(5) . 3_666 ?
C11 Al1 N1 101.93(6) . . ?
Al1 O1 Al1 106.75(5) . 3_666 ?
C2 O1 Al1 132.28(9) . 3_666 ?
C2 O1 Al1 120.92(9) . . ?
C7 N2 C9 122.57(13) . . ?
C7 N2 C8 120.78(13) . . ?
C9 N2 C8 116.58(13) . . ?
C7 N1 Al1 130.63(10) . . ?
C7 N1 C1 115.16(12) . . ?
C1 N1 Al1 108.29(9) . . ?
N2 C7 H7 117.4 . . ?
N1 C7 N2 125.27(13) . . ?
N1 C7 H7 117.4 . . ?
O1 C2 C1 116.18(12) . . ?
O1 C2 C3 123.25(12) . . ?
C3 C2 C1 120.57(13) . . ?
C2 C1 N1 114.50(12) . . ?
C6 C1 N1 125.98(13) . . ?
C6 C1 C2 119.43(13) . . ?
C4 C5 H5 120.0 . . ?
C4 C5 C6 120.04(13) . . ?
C6 C5 H5 120.0 . . ?
C5 C4 H4 119.8 . . ?
C5 C4 C3 120.47(13) . . ?
C3 C4 H4 119.8 . . ?
C2 C3 C4 119.40(13) . . ?
C2 C3 H3 120.3 . . ?
C4 C3 H3 120.3 . . ?
C1 C6 C5 120.02(13) . . ?
C1 C6 H6 120.0 . . ?
C5 C6 H6 120.0 . . ?
Al1 C10 H10A 109.5 . . ?
Al1 C10 H10B 109.5 . . ?
Al1 C10 H10C 109.5 . . ?
H10A C10 H10B 109.5 . . ?
H10A C10 H10C 109.5 . . ?
H10B C10 H10C 109.5 . . ?
Al1 C11 H11A 109.5 . . ?
Al1 C11 H11B 109.5 . . ?
Al1 C11 H11C 109.5 . . ?
H11A C11 H11B 109.5 . . ?
H11A C11 H11C 109.5 . . ?
H11B C11 H11C 109.5 . . ?
N2 C9 H9A 109.5 . . ?
N2 C9 H9B 109.5 . . ?
N2 C9 H9C 109.5 . . ?
H9A C9 H9B 109.5 . . ?
H9A C9 H9C 109.5 . . ?
H9B C9 H9C 109.5 . . ?
N2 C8 H8A 109.5 . . ?
N2 C8 H8B 109.5 . . ?
N2 C8 H8C 109.5 . . ?
H8A C8 H8B 109.5 . . ?
H8A C8 H8C 109.5 . . ?
H8B C8 H8C 109.5 . . ?

loop_
_geom_bond_atom_site_label_1
_geom_bond_atom_site_label_2
_geom_bond_distance
_geom_bond_site_symmetry_2
_geom_bond_publ_flag
Al1 O1 1.8509(10) . ?
Al1 O1 2.0254(11) 3_666 ?
Al1 N1 2.1742(12) . ?
Al1 C10 1.9751(15) . ?
Al1 C11 1.9789(15) . ?
O1 C2 1.3565(16) . ?
N2 C7 1.3260(18) . ?
N2 C9 1.454(2) . ?
N2 C8 1.4594(19) . ?
N1 C7 1.3091(18) . ?
N1 C1 1.4205(17) . ?
C7 H7 0.9500 . ?
C2 C1 1.4009(19) . ?
C2 C3 1.3881(19) . ?
C1 C6 1.3942(19) . ?
C5 H5 0.9500 . ?
C5 C4 1.387(2) . ?
C5 C6 1.394(2) . ?
C4 H4 0.9500 . ?
C4 C3 1.396(2) . ?
C3 H3 0.9500 . ?
C6 H6 0.9500 . ?
C10 H10A 0.9800 . ?
C10 H10B 0.9800 . ?
C10 H10C 0.9800 . ?
C11 H11A 0.9800 . ?
C11 H11B 0.9800 . ?
C11 H11C 0.9800 . ?
C9 H9A 0.9800 . ?
C9 H9B 0.9800 . ?
C9 H9C 0.9800 . ?
C8 H8A 0.9800 . ?
C8 H8B 0.9800 . ?
C8 H8C 0.9800 . ?

loop_
_geom_torsion_atom_site_label_1
_geom_torsion_atom_site_label_2
_geom_torsion_atom_site_label_3
_geom_torsion_atom_site_label_4
_geom_torsion
_geom_torsion_site_symmetry_1
_geom_torsion_site_symmetry_2
_geom_torsion_site_symmetry_3
_geom_torsion_site_symmetry_4
_geom_torsion_publ_flag
Al1 O1 C2 C1 -5.15(16) . . . . ?
Al1 O1 C2 C1 177.75(9) 3_666 . . . ?
Al1 O1 C2 C3 174.33(10) . . . . ?
Al1 O1 C2 C3 -2.8(2) 3_666 . . . ?
Al1 N1 C7 N2 44.2(2) . . . . ?
Al1 N1 C1 C2 4.93(14) . . . . ?
Al1 N1 C1 C6 -171.61(12) . . . . ?
O1 Al1 O1 Al1 -0.001(1) 3_666 . . 3_666 ?
O1 Al1 O1 C2 -177.76(13) 3_666 . . . ?
O1 C2 C1 N1 -0.72(17) . . . . ?
O1 C2 C1 C6 176.07(12) . . . . ?
O1 C2 C3 C4 -176.92(13) . . . . ?
N1 Al1 O1 Al1 -176.13(6) . . . 3_666 ?
N1 Al1 O1 C2 6.12(10) . . . . ?
N1 C1 C6 C5 178.65(13) . . . . ?
C7 N1 C1 C2 -150.99(12) . . . . ?
C7 N1 C1 C6 32.5(2) . . . . ?
C2 C1 C6 C5 2.3(2) . . . . ?
C1 N1 C7 N2 -166.45(13) . . . . ?
C1 C2 C3 C4 2.5(2) . . . . ?
C5 C4 C3 C2 -0.5(2) . . . . ?
C4 C5 C6 C1 -0.2(2) . . . . ?
C3 C2 C1 N1 179.78(12) . . . . ?
C3 C2 C1 C6 -3.4(2) . . . . ?
C6 C5 C4 C3 -0.7(2) . . . . ?
C10 Al1 O1 Al1 -86.39(7) . . . 3_666 ?
C10 Al1 O1 C2 95.85(11) . . . . ?
C11 Al1 O1 Al1 85.58(7) . . . 3_666 ?
C11 Al1 O1 C2 -92.18(11) . . . . ?
C9 N2 C7 N1 6.9(2) . . . . ?
C8 N2 C7 N1 -169.98(14) . . . . ?
